data_2010510
loop_
_publ_author_name
'Crespo, Olga'
'Gimeno, M. Concepci\'on'
'Jones, Peter G.'
'Laguna, Antonio'

_publ_section_title
;7-{Diphenyl[(triphenylphosphine)aurio]phosphine(1+)-<i>P</i>}-8-methyl-7,8-dicarba-<i>nido</i>-undecaborate(1--)
 dichloromethane hemisolvate
;
_journal_issue 1
_journal_name_full 'Acta Crystallographica Section C'
_journal_page_first 46
_journal_page_last 47
_journal_paper_doi 10.1107/S0108270199014328
_journal_volume 56
_journal_year 2000
_chemical_formula_iupac '[Au (C15 H23 B9 P)(C18 H15 P)], 0.5C H2 Cl2'
_chemical_formula_moiety '(C33 H38 Au B9 P2), 0.5(C H2 Cl2)'
_chemical_formula_sum 'C33.5 H39 Au B9 Cl P2'
_chemical_formula_weight 833.29
_chemical_name_systematic
;
 7-[Triphenylphosphine(diphenylphosphino)gold(I)-P]-8-methyl-7,8-
 dicarba-nido-undecaborate(-1)  Dichloromethane hemisolvate
;
_space_group_IT_number 2
_symmetry_cell_setting triclinic
_symmetry_space_group_name_Hall '-P 1'
_symmetry_space_group_name_H-M 'P -1'
_audit_creation_method SHELXL-97
_cell_angle_alpha 69.925(3)
_cell_angle_beta 72.338(3)
_cell_angle_gamma 66.953(3)
_cell_formula_units_Z 2
_cell_length_a 11.3770(8)
_cell_length_b 12.5180(10)
_cell_length_c 15.4837(12)
_cell_measurement_reflns_used 8011
_cell_measurement_temperature 143(2)
_cell_measurement_theta_max 28
_cell_measurement_theta_min 2
_cell_volume 1869.1(3)
_computing_cell_refinement 'SAINT (Bruker, 1998)'
_computing_data_collection 'SMART (Bruker, 1998)'
_computing_data_reduction SAINT
_computing_molecular_graphics 'XP (Siemens, 1994)'
_computing_publication_material SHELXL97
_computing_structure_refinement 'SHELXL97 (Sheldrick, 1997)'
_computing_structure_solution 'SHELXS97 (Sheldrick, 1990)'
_diffrn_ambient_temperature 143(2)
_diffrn_detector_area_resol_mean 8.192
_diffrn_measured_fraction_theta_full .989
_diffrn_measured_fraction_theta_max .989
_diffrn_measurement_device_type 'Bruker SMART 1000 CCD'
_diffrn_measurement_method \w
_diffrn_radiation_monochromator graphite
_diffrn_radiation_source 'fine-focus sealed tube'
_diffrn_radiation_type MoK\a
_diffrn_radiation_wavelength .71073
_diffrn_reflns_av_R_equivalents .017
_diffrn_reflns_av_sigmaI/netI .0257
_diffrn_reflns_limit_h_max 16
_diffrn_reflns_limit_h_min -15
_diffrn_reflns_limit_k_max 17
_diffrn_reflns_limit_k_min -17
_diffrn_reflns_limit_l_max 21
_diffrn_reflns_limit_l_min -21
_diffrn_reflns_number 22230
_diffrn_reflns_theta_full 30.00
_diffrn_reflns_theta_max 30
_diffrn_reflns_theta_min 1.43
_exptl_absorpt_coefficient_mu 4.116
_exptl_absorpt_correction_T_max .518
_exptl_absorpt_correction_T_min .400
_exptl_absorpt_correction_type multi-scan
_exptl_absorpt_process_details '(SADABS; Bruker, 1998)'
_exptl_crystal_colour colourless
_exptl_crystal_density_diffrn 1.481
_exptl_crystal_density_method 'not measured'
_exptl_crystal_description 'irregular wedge'
_exptl_crystal_F_000 822
_exptl_crystal_size_max .29
_exptl_crystal_size_mid .22
_exptl_crystal_size_min .16
_refine_diff_density_max 1.07
_refine_diff_density_min -.81
_refine_ls_extinction_method none
_refine_ls_goodness_of_fit_ref .990
_refine_ls_hydrogen_treatment mixed
_refine_ls_matrix_type full
_refine_ls_number_parameters 445
_refine_ls_number_reflns 10779
_refine_ls_number_restraints 443
_refine_ls_restrained_S_all .971
_refine_ls_R_factor_all .023
_refine_ls_R_factor_gt .020
_refine_ls_shift/su_max .027
_refine_ls_shift/su_mean .001
_refine_ls_structure_factor_coef Fsqd
_refine_ls_weighting_details 'calc w = 1/[\s^2^(Fo^2^)+(0.0291P)^2^] where P = (Fo^2^+2Fc^2^)/3'
_refine_ls_weighting_scheme calc
_refine_ls_wR_factor_ref .048
_reflns_number_gt 9788
_reflns_number_total 10779
_reflns_threshold_expression I>2\s(I)
_cod_data_source_file bm1352.cif
_cod_data_source_block I
_cod_original_cell_volume 1869.1(2)
_cod_original_formula_sum 'C33.50 H39 Au B9 Cl P2'
_cod_database_code 2010510
_cod_database_fobs_code 2010510

loop_
_symmetry_equiv_pos_as_xyz
'x, y, z'
'-x, -y, -z'

loop_
_atom_site_label
_atom_site_fract_x
_atom_site_fract_y
_atom_site_fract_z
_atom_site_U_iso_or_equiv
_atom_site_adp_type
_atom_site_calc_flag
_atom_site_refinement_flags
_atom_site_occupancy
_atom_site_disorder_assembly
_atom_site_disorder_group
_atom_site_type_symbol
Au .294569(7) .514577(6) .275580(5) .02054(2) Uani d . 1 . . Au
P1 .15542(4) .70599(4) .28257(3) .01615(8) Uani d . 1 . . P
P2 .43217(5) .32997(4) .25232(3) .02091(9) Uani d . 1 . . P
C1 .01721(16) .75754(15) .22595(11) .0159(3) Uani d U 1 . . C
C2 .04506(17) .74417(16) .12267(12) .0183(3) Uani d U 1 . . C
C3 .18218(18) .69612(19) .07072(13) .0256(4) Uani d U 1 . . C
H3A .2302 .7509 .0605 .031 Uiso calc R 1 . . H
H3B .1795 .6896 .0101 .031 Uiso calc R 1 . . H
H3C .2259 .6167 .1078 .031 Uiso calc R 1 . . H
C11 .24231(17) .81368(16) .22694(12) .0186(3) Uani d DU 1 . . C
C12 .19030(19) .92600(17) .16855(13) .0241(4) Uani d DU 1 . . C
H12 .1059 .9486 .1560 .029 Uiso calc R 1 . . H
C13 .2624(2) 1.0051(2) .12859(15) .0315(4) Uani d DU 1 . . C
H13 .2268 1.0818 .0890 .038 Uiso calc R 1 . . H
C14 .3857(2) .9723(2) .14645(15) .0328(5) Uani d DU 1 . . C
H14 .4349 1.0261 .1187 .039 Uiso calc R 1 . . H
C15 .4373(2) .8614(2) .20451(15) .0315(4) Uani d DU 1 . . C
H15 .5215 .8396 .2172 .038 Uiso calc R 1 . . H
C16 .36690(18) .78184(18) .24439(13) .0246(4) Uani d DU 1 . . C
H16 .4033 .7053 .2838 .030 Uiso calc R 1 . . H
C21 .09478(18) .71731(16) .40300(12) .0206(3) Uani d DU 1 . . C
C22 .0685(2) .82219(19) .42780(14) .0344(5) Uani d DU 1 . . C
H22 .0809 .8916 .3809 .041 Uiso calc R 1 . . H
C23 .0243(3) .8256(2) .52109(16) .0495(7) Uani d DU 1 . . C
H23 .0063 .8976 .5377 .059 Uiso calc R 1 . . H
C24 .0065(3) .7254(2) .58978(16) .0501(7) Uani d DU 1 . . C
H24 -.0241 .7285 .6535 .060 Uiso calc R 1 . . H
C25 .0331(3) .6207(2) .56590(15) .0456(6) Uani d DU 1 . . C
H25 .0206 .5516 .6132 .055 Uiso calc R 1 . . H
C26 .0782(2) .61597(18) .47297(14) .0314(4) Uani d DU 1 . . C
H26 .0978 .5432 .4570 .038 Uiso calc R 1 . . H
C31 .60289(18) .31324(16) .23430(13) .0224(3) Uani d DU 1 . . C
C32 .6408(2) .41605(19) .19330(17) .0358(5) Uani d DU 1 . . C
H32 .5771 .4926 .1785 .043 Uiso calc R 1 . . H
C33 .7712(2) .4063(2) .17417(18) .0395(5) Uani d DU 1 . . C
H33 .7965 .4765 .1464 .047 Uiso calc R 1 . . H
C34 .8645(2) .2957(2) .19520(17) .0356(5) Uani d DU 1 . . C
H34 .9537 .2898 .1819 .043 Uiso calc R 1 . . H
C35 .8283(2) .19323(19) .23569(17) .0359(5) Uani d DU 1 . . C
H35 .8927 .1170 .2500 .043 Uiso calc R 1 . . H
C36 .6976(2) .20148(18) .25549(15) .0298(4) Uani d DU 1 . . C
H36 .6730 .1310 .2834 .036 Uiso calc R 1 . . H
C41 .39740(18) .20412(17) .34414(13) .0232(4) Uani d DU 1 . . C
C42 .4148(2) .09751(18) .32435(14) .0330(5) Uani d DU 1 . . C
H42 .4485 .0892 .2620 .040 Uiso calc R 1 . . H
C43 .3829(3) .0035(2) .39556(16) .0399(5) Uani d DU 1 . . C
H43 .3951 -.0690 .3820 .048 Uiso calc R 1 . . H
C44 .3337(2) .0158(2) .48583(16) .0386(5) Uani d DU 1 . . C
H44 .3114 -.0483 .5344 .046 Uiso calc R 1 . . H
C45 .3163(2) .1208(2) .50647(15) .0409(5) Uani d DU 1 . . C
H45 .2832 .1283 .5690 .049 Uiso calc R 1 . . H
C46 .3475(2) .2153(2) .43536(14) .0325(4) Uani d DU 1 . . C
H46 .3345 .2878 .4493 .039 Uiso calc R 1 . . H
C51 .40975(18) .31485(16) .14640(12) .0209(3) Uani d DU 1 . . C
C52 .5137(2) .27239(19) .07808(14) .0286(4) Uani d DU 1 . . C
H52 .6006 .2503 .0856 .034 Uiso calc R 1 . . H
C53 .4899(2) .2623(2) -.00136(15) .0344(5) Uani d DU 1 . . C
H53 .5609 .2321 -.0475 .041 Uiso calc R 1 . . H
C54 .3642(2) .29575(19) -.01359(14) .0302(4) Uani d DU 1 . . C
H54 .3489 .2900 -.0686 .036 Uiso calc R 1 . . H
C55 .2601(2) .3379(2) .05440(16) .0346(5) Uani d DU 1 . . C
H55 .1734 .3604 .0462 .041 Uiso calc R 1 . . H
C56 .2827(2) .3469(2) .13438(15) .0317(4) Uani d DU 1 . . C
H56 .2113 .3752 .1811 .038 Uiso calc R 1 . . H
B1 -.0574(2) .85634(19) .06323(14) .0218(4) Uani d DU 1 . . B
H01 -.030(2) .8906(19) -.0097(11) .027(6) Uiso d D 1 . . H
B2 -.1739(2) .94821(19) .14447(15) .0232(4) Uani d DU 1 . . B
H02A -.234(2) 1.0398(14) .1249(15) .028(6) Uiso d D 1 . . H
H02B -.0736(17) .940(2) .1147(18) .050(8) Uiso d D 1 . . H
B3 -.10664(19) .87126(18) .25025(14) .0194(4) Uani d DU 1 . . B
H03 -.112(2) .9149(18) .3008(13) .021(5) Uiso d D 1 . . H
B4 -.0200(2) .64254(18) .21094(13) .0187(4) Uani d U 1 . . B
H4 .0318 .5437 .2329 .022 Uiso calc R 1 . . H
B5 -.12371(19) .72534(18) .29432(14) .0191(4) Uani d U 1 . . B
H5 -.1416 .6798 .3710 .023 Uiso calc R 1 . . H
B6 -.2419(2) .84704(19) .23901(15) .0224(4) Uani d U 1 . . B
H6 -.3412 .8831 .2806 .027 Uiso calc R 1 . . H
B7 -.2141(2) .8395(2) .11944(15) .0234(4) Uani d U 1 . . B
H7 -.2936 .8710 .0793 .028 Uiso calc R 1 . . H
B8 -.0780(2) .71029(19) .10608(14) .0220(4) Uani d U 1 . . B
H8 -.0679 .6557 .0586 .026 Uiso calc R 1 . . H
B9 -.1897(2) .70441(19) .21366(15) .0221(4) Uani d U 1 . . B
H9 -.2546 .6476 .2369 .027 Uiso calc R 1 . . H
Cl1 .5668(6) .3554(6) .4816(4) .217(2) Uani d PDU .50 A -1 Cl
Cl2 .5633(6) .5764(6) .4672(5) .244(3) Uani d PDU .50 A -1 Cl
C99 .5917(9) .4761(8) .4187(7) .094(3) Uiso d PDU .50 A -1 C
H99A .6841 .4562 .3863 .112 Uiso calc PR .50 A -1 H
H99B .5382 .5101 .3698 .112 Uiso calc PR .50 A -1 H

loop_
_atom_site_aniso_label
_atom_site_aniso_U_11
_atom_site_aniso_U_22
_atom_site_aniso_U_33
_atom_site_aniso_U_12
_atom_site_aniso_U_13
_atom_site_aniso_U_23
Au .02145(4) .01662(3) .02164(4) -.00004(2) -.00705(2) -.00723(2)
P1 .01644(19) .01485(19) .01604(19) -.00315(15) -.00430(15) -.00381(15)
P2 .0224(2) .0179(2) .0202(2) -.00113(17) -.00508(17) -.00756(17)
C1 .0159(7) .0174(7) .0147(7) -.0061(6) -.0025(6) -.0040(6)
C2 .0199(8) .0224(8) .0140(7) -.0088(6) -.0028(6) -.0043(6)
C3 .0202(8) .0355(10) .0202(8) -.0075(8) -.0003(7) -.0111(8)
C11 .0181(8) .0222(8) .0170(8) -.0070(7) -.0032(6) -.0066(6)
C12 .0263(9) .0255(9) .0233(9) -.0133(8) -.0084(7) -.0007(7)
C13 .0404(12) .0311(10) .0273(10) -.0216(9) -.0100(9) .0021(8)
C14 .0366(11) .0443(12) .0292(10) -.0286(10) -.0020(9) -.0090(9)
C15 .0220(9) .0477(13) .0333(11) -.0167(9) -.0036(8) -.0156(9)
C16 .0196(8) .0296(10) .0258(9) -.0059(7) -.0071(7) -.0086(7)
C21 .0246(9) .0205(8) .0163(8) -.0066(7) -.0045(7) -.0043(6)
C22 .0565(14) .0236(10) .0221(9) -.0135(10) -.0039(9) -.0072(8)
C23 .091(2) .0349(12) .0262(11) -.0234(13) -.0047(12) -.0138(9)
C24 .085(2) .0479(14) .0186(10) -.0270(14) -.0012(11) -.0108(10)
C25 .0773(19) .0391(13) .0188(10) -.0276(13) -.0037(11) -.0001(9)
C26 .0496(13) .0241(10) .0213(9) -.0152(9) -.0069(9) -.0029(7)
C31 .0249(9) .0215(8) .0224(8) -.0044(7) -.0075(7) -.0087(7)
C32 .0349(11) .0214(9) .0476(13) -.0060(8) -.0125(10) -.0043(9)
C33 .0371(12) .0288(11) .0524(14) -.0140(9) -.0099(11) -.0052(10)
C34 .0300(11) .0352(11) .0442(13) -.0114(9) -.0096(9) -.0104(10)
C35 .0287(10) .0241(10) .0517(14) -.0019(8) -.0136(10) -.0085(9)
C36 .0309(10) .0206(9) .0368(11) -.0057(8) -.0110(9) -.0054(8)
C41 .0218(9) .0226(9) .0208(8) -.0024(7) -.0035(7) -.0064(7)
C42 .0455(13) .0259(10) .0225(9) -.0094(9) .0005(9) -.0089(8)
C43 .0540(15) .0285(11) .0337(11) -.0162(10) .0004(10) -.0080(9)
C44 .0377(12) .0365(12) .0296(11) -.0125(10) .0023(9) -.0011(9)
C45 .0451(13) .0441(13) .0229(10) -.0106(11) .0046(9) -.0099(9)
C46 .0364(11) .0326(11) .0259(10) -.0065(9) -.0009(8) -.0141(8)
C51 .0234(9) .0187(8) .0190(8) -.0037(7) -.0047(7) -.0060(6)
C52 .0254(9) .0372(11) .0243(9) -.0082(8) -.0033(7) -.0126(8)
C53 .0346(11) .0484(13) .0231(10) -.0160(10) .0008(8) -.0152(9)
C54 .0425(12) .0315(10) .0239(9) -.0174(9) -.0100(8) -.0062(8)
C55 .0303(11) .0386(12) .0405(12) -.0075(9) -.0133(9) -.0155(10)
C56 .0245(10) .0385(11) .0344(11) -.0053(8) -.0049(8) -.0185(9)
B1 .0213(9) .0255(10) .0190(9) -.0095(8) -.0064(7) -.0017(7)
B2 .0203(9) .0206(9) .0261(10) -.0055(8) -.0067(8) -.0022(8)
B3 .0183(9) .0174(9) .0214(9) -.0050(7) -.0041(7) -.0043(7)
B4 .0223(9) .0184(9) .0174(9) -.0081(7) -.0031(7) -.0058(7)
B5 .0174(9) .0215(9) .0183(9) -.0082(7) -.0006(7) -.0049(7)
B6 .0170(9) .0243(10) .0249(10) -.0067(7) -.0020(7) -.0070(8)
B7 .0194(9) .0275(10) .0240(10) -.0088(8) -.0062(8) -.0044(8)
B8 .0230(10) .0263(10) .0204(9) -.0123(8) -.0038(7) -.0054(8)
B9 .0214(9) .0252(10) .0236(10) -.0117(8) -.0028(7) -.0072(8)
Cl1 .246(6) .266(6) .152(4) -.089(5) -.038(4) -.062(4)
Cl2 .200(5) .286(7) .318(8) -.084(5) -.058(5) -.153(6)

loop_
_atom_type_symbol
_atom_type_description
_atom_type_scat_dispersion_real
_atom_type_scat_dispersion_imag
_atom_type_scat_source
C C .0033 .0016 'International Tables Vol C Tables 4.2.6.8 and 6.1.1.4'
H H .0000 .0000 'International Tables Vol C Tables 4.2.6.8 and 6.1.1.4'
P P .1023 .0942 'International Tables Vol C Tables 4.2.6.8 and 6.1.1.4'
Au Au -2.0133 8.8022 'International Tables Vol C Tables 4.2.6.8 and 6.1.1.4'
B B .0013 .0007 'International Tables Vol C Tables 4.2.6.8 and 6.1.1.4'
Cl Cl .1484 .1585 'International Tables Vol C Tables 4.2.6.8 and 6.1.1.4'

loop_
_geom_angle_atom_site_label_1
_geom_angle_atom_site_label_2
_geom_angle_atom_site_label_3
_geom_angle
_geom_angle_publ_flag
P2 Au P1 174.041(15) y
C11 P1 C21 104.95(8) y
C11 P1 C1 106.93(8) y
C21 P1 C1 108.63(8) y
C11 P1 Au 110.30(6) y
C21 P1 Au 111.18(6) y
C1 P1 Au 114.35(6) y
C41 P2 C31 109.24(9) y
C41 P2 C51 105.28(9) y
C31 P2 C51 106.42(8) y
C41 P2 Au 113.87(6) y
C31 P2 Au 113.12(6) y
C51 P2 Au 108.33(6) y
C2 C1 B3 115.31(14) ?
C2 C1 B5 112.04(13) ?
B3 C1 B5 63.92(11) ?
C2 C1 B4 61.82(11) ?
B3 C1 B4 115.66(13) ?
B5 C1 B4 61.25(11) ?
C2 C1 P1 117.94(12) ?
B3 C1 P1 118.82(12) ?
B5 C1 P1 117.28(11) ?
B4 C1 P1 114.54(11) ?
C3 C2 C1 121.35(15) ?
C3 C2 B1 117.57(15) ?
C1 C2 B1 109.81(14) ?
C3 C2 B4 117.37(15) ?
C1 C2 B4 63.81(11) ?
B1 C2 B4 115.85(14) ?
C3 C2 B8 119.04(15) ?
C1 C2 B8 111.00(13) ?
B1 C2 B8 64.95(12) ?
B4 C2 B8 61.05(11) ?
C12 C11 C16 119.27(17) ?
C12 C11 P1 122.95(13) ?
C16 C11 P1 117.78(14) ?
C13 C12 C11 119.89(18) ?
C14 C13 C12 120.17(19) ?
C15 C14 C13 120.12(18) ?
C14 C15 C16 120.29(18) ?
C15 C16 C11 120.26(18) ?
C22 C21 C26 119.11(17) ?
C22 C21 P1 122.26(14) ?
C26 C21 P1 118.60(14) ?
C23 C22 C21 120.0(2) ?
C24 C23 C22 120.5(2) ?
C23 C24 C25 119.9(2) ?
C24 C25 C26 120.1(2) ?
C25 C26 C21 120.33(19) ?
C36 C31 C32 119.26(18) ?
C36 C31 P2 122.40(15) ?
C32 C31 P2 118.26(15) ?
C33 C32 C31 120.0(2) ?
C34 C33 C32 120.5(2) ?
C33 C34 C35 120.0(2) ?
C34 C35 C36 120.2(2) ?
C35 C36 C31 120.00(19) ?
C46 C41 C42 119.31(19) ?
C46 C41 P2 119.40(15) ?
C42 C41 P2 121.24(14) ?
C43 C42 C41 120.22(19) ?
C44 C43 C42 119.8(2) ?
C43 C44 C45 120.6(2) ?
C44 C45 C46 119.8(2) ?
C41 C46 C45 120.3(2) ?
C52 C51 C56 119.47(17) ?
C52 C51 P2 122.62(14) ?
C56 C51 P2 117.91(14) ?
C51 C52 C53 119.81(19) ?
C54 C53 C52 120.5(2) ?
C53 C54 C55 119.97(19) ?
C54 C55 C56 119.9(2) ?
C55 C56 C51 120.27(19) ?
C2 B1 B7 105.35(14) ?
C2 B1 B8 59.95(11) ?
B7 B1 B8 59.01(12) ?
C2 B1 B2 107.61(14) ?
B7 B1 B2 58.39(12) ?
B8 B1 B2 107.35(14) ?
B6 B2 B7 61.22(12) ?
B6 B2 B3 58.23(11) ?
B7 B2 B3 105.49(14) ?
B6 B2 B1 105.23(14) ?
B7 B2 B1 58.94(12) ?
B3 B2 B1 101.07(13) ?
C1 B3 B6 105.46(14) ?
C1 B3 B5 61.34(11) ?
B6 B3 B5 59.39(11) ?
C1 B3 B2 106.02(14) ?
B6 B3 B2 59.75(12) ?
B5 B3 B2 109.19(14) ?
C2 B4 B8 59.47(11) ?
C2 B4 C1 54.38(10) ?
B8 B4 C1 102.37(13) ?
C2 B4 B9 104.70(14) ?
B8 B4 B9 60.05(12) ?
C1 B4 B9 103.06(13) ?
C2 B4 B5 104.16(13) ?
B8 B4 B5 108.28(14) ?
C1 B4 B5 59.10(10) ?
B9 B4 B5 59.88(11) ?
C1 B5 B6 100.35(13) ?
C1 B5 B9 103.38(13) ?
B6 B5 B9 61.09(12) ?
C1 B5 B4 59.65(10) ?
B6 B5 B4 107.97(14) ?
B9 B5 B4 59.78(11) ?
C1 B5 B3 54.73(10) ?
B6 B5 B3 59.27(11) ?
B9 B5 B3 107.85(14) ?
B4 B5 B3 106.56(13) ?
B3 B6 B5 61.33(11) ?
B3 B6 B2 62.02(12) ?
B5 B6 B2 112.63(14) ?
B3 B6 B9 108.67(14) ?
B5 B6 B9 60.08(12) ?
B2 B6 B9 110.31(15) ?
B3 B6 B7 107.08(14) ?
B5 B6 B7 108.16(15) ?
B2 B6 B7 59.52(12) ?
B9 B6 B7 60.08(12) ?
B8 B7 B2 112.31(15) ?
B8 B7 B1 60.80(12) ?
B2 B7 B1 62.67(12) ?
B8 B7 B9 59.06(12) ?
B2 B7 B9 109.52(14) ?
B1 B7 B9 107.36(14) ?
B8 B7 B6 106.55(14) ?
B2 B7 B6 59.26(12) ?
B1 B7 B6 106.57(14) ?
B9 B7 B6 59.40(12) ?
C2 B8 B4 59.48(11) ?
C2 B8 B9 105.12(14) ?
B4 B8 B9 60.59(12) ?
C2 B8 B7 102.51(14) ?
B4 B8 B7 108.98(15) ?
B9 B8 B7 61.41(12) ?
C2 B8 B1 55.09(11) ?
B4 B8 B1 106.30(14) ?
B9 B8 B1 108.72(15) ?
B7 B8 B1 60.19(12) ?
B8 B9 B4 59.37(11) ?
B8 B9 B5 108.11(14) ?
B4 B9 B5 60.34(11) ?
B8 B9 B6 107.82(14) ?
B4 B9 B6 106.65(14) ?
B5 B9 B6 58.83(11) ?
B8 B9 B7 59.53(12) ?
B4 B9 B7 106.54(14) ?
B5 B9 B7 107.53(14) ?
B6 B9 B7 60.53(12) ?
H02A B2 H02B 110.2(18) y
B2 H02B B1 93.7(17) y
Cl2 C99 Cl1 118.1(7) ?

loop_
_geom_bond_atom_site_label_1
_geom_bond_atom_site_label_2
_geom_bond_site_symmetry_2
_geom_bond_distance
_geom_bond_publ_flag
Au P2 . 2.3060(5) y
Au P1 . 2.3159(5) y
P1 C11 . 1.8072(18) y
P1 C21 . 1.8158(18) y
P1 C1 . 1.8197(17) y
P2 C41 . 1.808(2) y
P2 C31 . 1.8130(19) y
P2 C51 . 1.8153(18) y
C1 C2 . 1.588(2) y
C1 B3 . 1.621(3) ?
C1 B5 . 1.743(2) ?
C1 B4 . 1.753(2) ?
C2 C3 . 1.510(2) y
C2 B1 . 1.631(3) ?
C2 B4 . 1.722(3) ?
C2 B8 . 1.721(3) ?
C11 C12 . 1.395(2) ?
C11 C16 . 1.399(2) ?
C12 C13 . 1.394(3) ?
C13 C14 . 1.386(3) ?
C14 C15 . 1.380(3) ?
C15 C16 . 1.385(3) ?
C21 C22 . 1.389(3) ?
C21 C26 . 1.392(3) ?
C22 C23 . 1.388(3) ?
C23 C24 . 1.378(3) ?
C24 C25 . 1.379(3) ?
C25 C26 . 1.387(3) ?
C31 C36 . 1.395(3) ?
C31 C32 . 1.397(3) ?
C32 C33 . 1.386(3) ?
C33 C34 . 1.378(3) ?
C34 C35 . 1.383(3) ?
C35 C36 . 1.393(3) ?
C41 C46 . 1.387(3) ?
C41 C42 . 1.397(3) ?
C42 C43 . 1.390(3) ?
C43 C44 . 1.377(3) ?
C44 C45 . 1.383(3) ?
C45 C46 . 1.391(3) ?
C51 C52 . 1.391(3) ?
C51 C56 . 1.393(3) ?
C52 C53 . 1.392(3) ?
C53 C54 . 1.377(3) ?
C54 C55 . 1.387(3) ?
C55 C56 . 1.388(3) ?
B1 B7 . 1.791(3) ?
B1 B8 . 1.802(3) ?
B1 B2 . 1.857(3) ?
B2 B6 . 1.776(3) ?
B2 B7 . 1.780(3) ?
B2 B3 . 1.815(3) ?
B3 B6 . 1.748(3) ?
B3 B5 . 1.784(3) ?
B4 B8 . 1.749(3) ?
B4 B9 . 1.770(3) ?
B4 B5 . 1.781(3) ?
B5 B6 . 1.750(3) ?
B5 B9 . 1.772(3) ?
B6 B9 . 1.790(3) ?
B6 B7 . 1.811(3) ?
B7 B8 . 1.769(3) ?
B7 B9 . 1.803(3) ?
B8 B9 . 1.761(3) ?
B1 H01 . 1.056(15) y
B2 H02A . 1.070(15) y
B2 H02B . 1.070(16) y
B3 H03 . 1.074(15) y
B1 H02B . 1.45(3) y
Cl1 C99 . 1.571(9) ?
Cl2 C99 . 1.559(8) ?
